data_4326869
loop_
_publ_author_name
'Yan-Xi Tan'
'Yan-Ping He'
'Jian Zhang'

_publ_contact_author_address
;
State Key Laboratory of Structural Chemistry, 
Fujian Institute of Research on the Structure of Matter, CAS
Fuzhou, Fujian, China 350002
;
_publ_contact_author_email zhj@fjirsm.ac.cn
_publ_contact_author_name 'Jian Zhang'
_publ_section_title
;
 Serine-Based Homochiral Nanoporous Frameworks for Selective CO2 Uptake
;
_journal_name_full 'Inorganic Chemistry'
_journal_page_first 11527
_journal_page_last 11531
_journal_paper_doi 10.1021/ic201442u
_journal_volume 50
_journal_year 2011
_chemical_formula_sum 'C22 H14 N2 O14 Zn4'
_chemical_formula_weight 791.83
_chemical_name_systematic
; 
 ? 
;
_space_group_IT_number 4
_symmetry_cell_setting monoclinic
_symmetry_space_group_name_Hall 'P 2yb'
_symmetry_space_group_name_H-M 'P 1 21 1'
_atom_sites_solution_hydrogens geom
_atom_sites_solution_primary direct
_atom_sites_solution_secondary difmap
_audit_creation_method SHELXL-97
_cell_angle_alpha 90.00
_cell_angle_beta 89.731(13)
_cell_angle_gamma 90.00
_cell_formula_units_Z 2
_cell_length_a 19.420(13)
_cell_length_b 14.437(10)
_cell_length_c 10.337(7)
_cell_measurement_reflns_used 996
_cell_measurement_temperature 293(2)
_cell_measurement_theta_max 25.03
_cell_measurement_theta_min 3.18
_cell_volume 2898(3)
_computing_cell_refinement 'Bruker XSCANS'
_computing_data_collection 'Bruker XSCANS'
_computing_data_reduction 'Bruker SHELXTL'
_computing_molecular_graphics 'Bruker SHELXTL'
_computing_publication_material 'Bruker SHELXTL'
_computing_structure_refinement 'SHELXL-97 (Sheldrick, 1997)'
_computing_structure_solution 'SHELXS-97 (Sheldrick, 1990)'
_diffrn_ambient_temperature 293(2)
_diffrn_detector_area_resol_mean none
_diffrn_measured_fraction_theta_full 0.988
_diffrn_measured_fraction_theta_max 0.988
_diffrn_measurement_device_type 'Bruker P4'
_diffrn_measurement_method '\w scans'
_diffrn_radiation_monochromator graphite
_diffrn_radiation_source 'fine-focus sealed tube'
_diffrn_radiation_type MoK\a
_diffrn_radiation_wavelength 0.71073
_diffrn_reflns_av_R_equivalents 0.0639
_diffrn_reflns_av_sigmaI/netI 0.1095
_diffrn_reflns_limit_h_max 25
_diffrn_reflns_limit_h_min -22
_diffrn_reflns_limit_k_max 18
_diffrn_reflns_limit_k_min -18
_diffrn_reflns_limit_l_max 13
_diffrn_reflns_limit_l_min -13
_diffrn_reflns_number 24911
_diffrn_reflns_theta_full 27.53
_diffrn_reflns_theta_max 27.53
_diffrn_reflns_theta_min 2.10
_diffrn_standards_decay_% none
_diffrn_standards_interval_count none
_diffrn_standards_interval_time none
_diffrn_standards_number none
_exptl_absorpt_coefficient_mu 1.670
_exptl_absorpt_correction_type none
_exptl_absorpt_process_details none
_exptl_crystal_colour colorless
_exptl_crystal_density_diffrn 0.907
_exptl_crystal_description prism
_exptl_crystal_F_000 784
_exptl_crystal_size_max .26
_exptl_crystal_size_mid .14
_exptl_crystal_size_min .09
_refine_diff_density_max 0.917
_refine_diff_density_min -0.751
_refine_diff_density_rms 0.124
_refine_ls_abs_structure_details 'Flack H D (1983), Acta Cryst. A39, 876-881'
_refine_ls_abs_structure_Flack 0.00(2)
_refine_ls_extinction_method none
_refine_ls_goodness_of_fit_ref 0.955
_refine_ls_hydrogen_treatment none
_refine_ls_matrix_type full
_refine_ls_number_parameters 379
_refine_ls_number_reflns 12843
_refine_ls_number_restraints 1
_refine_ls_restrained_S_all 0.955
_refine_ls_R_factor_all 0.1010
_refine_ls_R_factor_gt 0.0713
_refine_ls_shift/su_max 0.075
_refine_ls_shift/su_mean 0.005
_refine_ls_structure_factor_coef Fsqd
_refine_ls_weighting_details 'calc w=1/[\s^2^(Fo^2^)+(0.0818P)^2^+0.0000P] where P=(Fo^2^+2Fc^2^)/3'
_refine_ls_weighting_scheme calc
_refine_ls_wR_factor_gt 0.1904
_refine_ls_wR_factor_ref 0.2083
_reflns_number_gt 7176
_reflns_number_total 12843
_reflns_threshold_expression >2sigma(I)
_cod_data_source_file ic201442u_si_002_2.cif
_cod_data_source_block 825850
_cod_database_code 4326869

loop_
_symmetry_equiv_pos_as_xyz
'x, y, z'
'-x, y+1/2, -z'

loop_
_atom_site_label
_atom_site_type_symbol
_atom_site_fract_x
_atom_site_fract_y
_atom_site_fract_z
_atom_site_U_iso_or_equiv
_atom_site_adp_type
_atom_site_occupancy
_atom_site_symmetry_multiplicity
_atom_site_calc_flag
_atom_site_refinement_flags
Zn1 Zn 0.24855(8) 0.08401(8) 1.34557(14) 0.0495(4) Uani 1 1 d .
Zn2 Zn 0.24971(8) 0.01496(9) 1.03085(15) 0.0526(4) Uani 1 1 d .
Zn3 Zn 0.25139(8) 0.21990(9) 0.84495(15) 0.0488(4) Uani 1 1 d .
Zn4 Zn 0.25029(8) 0.28938(9) 0.53006(14) 0.0528(4) Uani 1 1 d .
N1 N 0.2458(5) 0.0856(9) 0.8683(8) 0.036(2) Uani 1 1 d .
N2 N 0.2533(6) 0.2175(9) 0.3736(9) 0.055(3) Uani 1 1 d .
O1 O 0.1621(5) -0.0316(8) 1.1035(10) 0.094(3) Uani 1 1 d .
O2 O 0.1648(5) 0.0121(9) 1.3102(11) 0.097(4) Uani 1 1 d .
O3 O -0.1643(5) -0.1633(7) 1.3941(8) 0.076(4) Uani 1 1 d .
O4 O -0.1630(4) -0.2107(8) 1.1831(7) 0.080(3) Uani 1 1 d .
O5 O 0.3343(5) -0.0360(9) 1.1049(7) 0.099(4) Uani 1 1 d .
O6 O 0.3328(5) 0.0127(9) 1.3086(8) 0.081(3) Uani 1 1 d .
O7 O 0.6633(5) -0.1686(8) 1.3951(11) 0.106(4) Uani 1 1 d .
O8 O 0.6619(5) -0.2120(11) 1.1852(9) 0.094(4) Uani 1 1 d .
O9 O 0.2449(7) -0.1022(12) 0.8883(14) 0.143(5) Uani 1 1 d .
O10 O 0.2499(4) 0.1666(6) 0.6431(8) 0.060(3) Uani 1 1 d .
O11 O 0.2532(6) 0.0385(7) 0.5363(7) 0.092(4) Uani 1 1 d .
O12 O 0.2540(7) 0.3984(5) 0.3944(6) 0.135(6) Uani 1 1 d .
O13 O 0.2494(6) 0.2602(9) 0.0290(9) 0.092(4) Uani 1 1 d .
O14 O 0.2504(5) 0.1290(6) 0.1470(7) 0.059(3) Uani 1 1 d .
C1 C 0.1306(7) -0.0267(10) 1.2082(14) 0.066(4) Uani 1 1 d .
C2 C 0.0620(8) -0.0663(11) 1.2308(14) 0.084(5) Uani 1 1 d .
C3 C 0.0312(7) -0.0956(10) 1.1264(14) 0.082(4) Uani 1 1 d .
H3A H 0.0503 -0.0867 1.0447 0.098 Uiso 1 1 calc R
C4 C -0.0345(8) -0.1430(14) 1.1443(15) 0.111(6) Uani 1 1 d .
H4A H -0.0544 -0.1755 1.0764 0.133 Uiso 1 1 calc R
C5 C -0.0672(7) -0.1387(11) 1.2657(11) 0.078(5) Uani 1 1 d .
C6 C -0.1443(6) -0.1691(11) 1.2785(15) 0.072(4) Uani 1 1 d .
C7 C -0.0334(8) -0.0800(12) 1.3713(16) 0.113(6) Uani 1 1 d .
H7A H -0.0582 -0.0565 1.4411 0.135 Uiso 1 1 calc R
C8 C 0.0369(6) -0.0643(12) 1.3560(10) 0.091(6) Uani 1 1 d .
H8A H 0.0654 -0.0530 1.4262 0.109 Uiso 1 1 calc R
C9 C 0.3567(8) -0.0248(12) 1.2077(15) 0.093(5) Uani 1 1 d .
C10 C 0.4341(6) -0.0649(8) 1.2436(12) 0.069(4) Uani 1 1 d .
C11 C 0.4630(6) -0.0675(11) 1.3529(10) 0.084(5) Uani 1 1 d .
H11A H 0.4369 -0.0511 1.4250 0.101 Uiso 1 1 calc R
C12 C 0.5288(7) -0.0925(13) 1.3721(12) 0.108(7) Uani 1 1 d .
H12A H 0.5507 -0.0802 1.4501 0.130 Uiso 1 1 calc R
C13 C 0.5643(7) -0.1387(12) 1.2689(13) 0.100(6) Uani 1 1 d .
C14 C 0.6383(7) -0.1725(10) 1.2760(12) 0.062(4) Uani 1 1 d .
C15 C 0.5298(8) -0.1446(13) 1.1377(15) 0.096(5) Uani 1 1 d .
H15A H 0.5495 -0.1749 1.0672 0.115 Uiso 1 1 calc R
C16 C 0.4655(7) -0.1000(12) 1.1322(13) 0.099(6) Uani 1 1 d .
H16A H 0.4435 -0.0938 1.0530 0.119 Uiso 1 1 calc R
C17 C 0.2459(13) -0.0493(16) 0.769(2) 0.107(8) Uani 1 1 d .
H17A H 0.2799 -0.0793 0.7140 0.129 Uiso 1 1 calc R
H17B H 0.2016 -0.0608 0.7284 0.129 Uiso 1 1 calc R
C19 C 0.2547(7) 0.0811(7) 0.6351(11) 0.049(3) Uani 1 1 d .
C20 C 0.2468(11) 0.3664(8) 0.2625(10) 0.126(9) Uani 1 1 d .
H20A H 0.1987 0.3535 0.2447 0.151 Uiso 1 1 calc R
H20B H 0.2623 0.4142 0.2031 0.151 Uiso 1 1 calc R
C22 C 0.2471(7) 0.2082(13) 0.1340(11) 0.073(5) Uani 1 1 d .
C18 C 0.2558(15) 0.031(3) 0.757(3) 0.146(12) Uani 1 1 d .
C21 C 0.2781(14) 0.302(3) 0.248(3) 0.230(12) Uani 1 1 d .
H21A H 0.3278 0.3136 0.2435 0.276 Uiso 1 1 calc R

loop_
_atom_site_aniso_label
_atom_site_aniso_U_11
_atom_site_aniso_U_22
_atom_site_aniso_U_33
_atom_site_aniso_U_23
_atom_site_aniso_U_13
_atom_site_aniso_U_12
Zn1 0.0663(11) 0.0515(9) 0.0307(7) -0.0017(7) 0.0009(7) -0.0003(8)
Zn2 0.0716(11) 0.0510(9) 0.0354(8) 0.0025(8) -0.0003(7) 0.0014(8)
Zn3 0.0537(9) 0.0563(10) 0.0365(8) 0.0010(8) -0.0006(7) -0.0005(8)
Zn4 0.0667(11) 0.0592(10) 0.0324(8) -0.0022(8) -0.0009(7) -0.0006(9)
N1 0.067(7) 0.033(5) 0.009(4) -0.001(4) -0.006(4) 0.000(5)
N2 0.091(8) 0.055(6) 0.020(5) 0.015(5) 0.003(5) -0.017(6)
O1 0.081(7) 0.107(8) 0.092(7) -0.007(7) 0.018(6) -0.007(6)
O2 0.091(8) 0.107(8) 0.094(8) 0.016(8) -0.001(7) -0.009(7)
O3 0.091(7) 0.091(8) 0.047(5) -0.014(5) 0.026(5) -0.061(6)
O4 0.071(5) 0.128(9) 0.042(4) 0.016(6) -0.012(4) -0.065(6)
O5 0.123(9) 0.133(10) 0.041(4) -0.013(6) -0.032(5) 0.072(8)
O6 0.077(6) 0.111(8) 0.056(6) 0.022(6) -0.009(5) 0.048(6)
O7 0.065(6) 0.096(8) 0.157(10) -0.020(8) -0.015(6) 0.026(6)
O8 0.094(8) 0.139(11) 0.048(5) 0.015(7) 0.001(5) 0.022(8)
O9 0.219(12) 0.119(12) 0.091(12) 0.029(11) 0.001(9) -0.031(10)
O10 0.072(6) 0.061(5) 0.049(5) 0.033(5) -0.005(4) -0.031(4)
O11 0.213(12) 0.044(6) 0.020(4) 0.010(4) 0.001(5) 0.005(6)
O12 0.358(18) 0.030(3) 0.017(3) 0.003(3) -0.012(6) -0.023(6)
O13 0.166(11) 0.073(9) 0.036(5) 0.009(6) -0.014(6) 0.035(7)
O14 0.118(8) 0.028(4) 0.031(4) 0.007(3) -0.005(4) -0.017(4)
C1 0.066(9) 0.068(8) 0.065(8) 0.001(7) -0.006(7) 0.002(7)
C2 0.084(11) 0.073(10) 0.096(11) 0.007(10) 0.005(9) -0.005(9)
C3 0.087(9) 0.097(8) 0.061(8) -0.015(7) -0.005(7) -0.019(7)
C4 0.118(14) 0.118(13) 0.097(13) 0.007(11) 0.007(10) -0.043(11)
C5 0.071(9) 0.115(12) 0.048(7) -0.006(8) -0.020(6) -0.067(9)
C6 0.030(5) 0.085(9) 0.102(10) -0.006(8) -0.010(6) -0.043(6)
C7 0.104(12) 0.141(12) 0.093(12) -0.020(10) 0.009(10) -0.042(10)
C8 0.077(9) 0.151(15) 0.045(6) -0.039(8) 0.016(6) -0.083(10)
C9 0.085(10) 0.114(12) 0.080(10) 0.001(9) 0.014(8) 0.058(9)
C10 0.070(9) 0.054(6) 0.082(9) -0.010(6) 0.034(7) 0.000(6)
C11 0.070(7) 0.140(12) 0.042(6) -0.031(7) -0.014(5) 0.080(8)
C12 0.072(10) 0.190(18) 0.062(8) -0.047(11) 0.000(7) 0.030(11)
C13 0.105(11) 0.127(13) 0.069(9) 0.018(9) -0.031(8) 0.087(10)
C14 0.091(9) 0.062(7) 0.032(5) 0.012(5) -0.023(6) -0.009(7)
C15 0.101(11) 0.107(11) 0.079(11) 0.003(9) 0.023(9) 0.018(10)
C16 0.097(11) 0.119(14) 0.082(10) 0.020(10) -0.022(8) 0.062(11)
C17 0.144(18) 0.078(19) 0.099(19) 0.008(17) 0.038(15) -0.050(17)
C19 0.095(8) 0.011(3) 0.042(6) -0.010(4) -0.005(5) 0.016(4)
C20 0.32(3) 0.034(4) 0.026(5) 0.000(4) -0.003(9) 0.030(9)
C22 0.080(9) 0.120(14) 0.021(5) -0.013(7) 0.004(5) -0.041(9)
C18 0.39(2) 0.00(3) 0.05(3) 0.04(2) -0.057(19) -0.05(2)
C21 0.32(3) 0.27(3) 0.10(3) -0.05(3) -0.04(2) 0.07(3)

loop_
_atom_type_symbol
_atom_type_description
_atom_type_scat_dispersion_real
_atom_type_scat_dispersion_imag
_atom_type_scat_source
C C 0.0033 0.0016 'International Tables Vol C Tables 4.2.6.8 and 6.1.1.4'
H H 0.0000 0.0000 'International Tables Vol C Tables 4.2.6.8 and 6.1.1.4'
N N 0.0061 0.0033 'International Tables Vol C Tables 4.2.6.8 and 6.1.1.4'
O O 0.0106 0.0060 'International Tables Vol C Tables 4.2.6.8 and 6.1.1.4'
Zn Zn 0.2839 1.4301 'International Tables Vol C Tables 4.2.6.8 and 6.1.1.4'

loop_
_geom_angle_atom_site_label_1
_geom_angle_atom_site_label_2
_geom_angle_atom_site_label_3
_geom_angle
_geom_angle_site_symmetry_1
_geom_angle_site_symmetry_3
N2 Zn1 O2 126.1(5) 1_556 .
N2 Zn1 O6 120.3(5) 1_556 .
O2 Zn1 O6 112.0(5) . .
N2 Zn1 O11 99.7(4) 1_556 1_556
O2 Zn1 O11 92.8(4) . 1_556
O6 Zn1 O11 88.8(4) . 1_556
N2 Zn1 O14 81.0(4) 1_556 1_556
O2 Zn1 O14 89.5(4) . 1_556
O6 Zn1 O14 87.9(3) . 1_556
O11 Zn1 O14 176.4(4) 1_556 1_556
O5 Zn2 N1 124.4(4) . .
O5 Zn2 O1 116.5(5) . .
N1 Zn2 O1 117.7(5) . .
O5 Zn2 O14 93.8(4) . 1_556
N1 Zn2 O14 94.8(4) . 1_556
O1 Zn2 O14 93.4(4) . 1_556
O5 Zn2 O9 90.6(5) . .
N1 Zn2 O9 80.1(5) . .
O1 Zn2 O9 87.4(5) . .
O14 Zn2 O9 174.6(5) 1_556 .
N1 Zn3 O8 124.0(5) . 2_657
N1 Zn3 O13 99.8(4) . 1_556
O8 Zn3 O13 91.0(5) 2_657 1_556
N1 Zn3 O4 117.7(5) . 2_557
O8 Zn3 O4 117.2(6) 2_657 2_557
O13 Zn3 O4 88.8(4) 1_556 2_557
N1 Zn3 O10 76.8(3) . .
O8 Zn3 O10 92.2(3) 2_657 .
O13 Zn3 O10 176.2(4) 1_556 .
O4 Zn3 O10 91.3(3) 2_557 .
N2 Zn4 O7 118.6(5) . 2_657
N2 Zn4 O3 123.1(5) . 2_557
O7 Zn4 O3 117.7(5) 2_657 2_557
N2 Zn4 O10 90.7(4) . .
O7 Zn4 O10 92.4(4) 2_657 .
O3 Zn4 O10 94.0(4) 2_557 .
N2 Zn4 O12 80.9(4) . .
O7 Zn4 O12 90.3(5) 2_657 .
O3 Zn4 O12 91.9(4) 2_557 .
O10 Zn4 O12 171.5(3) . .
C18 N1 Zn3 116.4(15) . .
C18 N1 Zn2 113.8(15) . .
Zn3 N1 Zn2 128.1(6) . .
C21 N2 Zn4 103.8(11) . .
C21 N2 Zn1 124.3(11) . 1_554
Zn4 N2 Zn1 131.1(5) . 1_554
C1 O1 Zn2 137.0(11) . .
C1 O2 Zn1 139.9(10) . .
C6 O3 Zn4 127.9(8) . 2_547
C6 O4 Zn3 128.6(8) . 2_547
C9 O5 Zn2 128.6(10) . .
C9 O6 Zn1 133.5(10) . .
C14 O7 Zn4 132.4(10) . 2_647
C14 O8 Zn3 133.6(10) . 2_647
C17 O9 Zn2 99.3(12) . .
C19 O10 Zn4 142.6(9) . .
C19 O10 Zn3 113.9(8) . .
Zn4 O10 Zn3 103.1(4) . .
C19 O11 Zn1 130.6(8) . 1_554
C20 O12 Zn4 112.7(6) . .
C22 O13 Zn3 128.4(11) . 1_554
C22 O14 Zn2 137.1(9) . 1_554
C22 O14 Zn1 114.2(9) . 1_554
Zn2 O14 Zn1 108.5(4) 1_554 1_554
O1 C1 O2 117.0(14) . .
O1 C1 C2 124.0(14) . .
O2 C1 C2 118.8(13) . .
C3 C2 C8 128.3(15) . .
C3 C2 C1 114.4(13) . .
C8 C2 C1 117.2(14) . .
C2 C3 C4 116.8(14) . .
C2 C3 H3A 122.2 . .
C4 C3 H3A 121.0 . .
C5 C4 C3 118.9(16) . .
C5 C4 H4A 120.3 . .
C3 C4 H4A 120.8 . .
C4 C5 C7 117.9(13) . .
C4 C5 C6 119.4(12) . .
C7 C5 C6 120.5(12) . .
O4 C6 O3 135.5(11) . .
O4 C6 C5 111.2(12) . .
O3 C6 C5 110.6(11) . .
C8 C7 C5 115.6(14) . .
C8 C7 H7A 122.4 . .
C5 C7 H7A 122.0 . .
C2 C8 C7 116.4(13) . .
C2 C8 H8A 122.6 . .
C7 C8 H8A 120.9 . .
O5 C9 O6 132.6(15) . .
O5 C9 C10 120.1(12) . .
O6 C9 C10 107.3(13) . .
C11 C10 C16 122.1(12) . .
C11 C10 C9 128.2(10) . .
C16 C10 C9 109.6(12) . .
C10 C11 C12 124.5(11) . .
C10 C11 H11A 117.5 . .
C12 C11 H11A 118.0 . .
C11 C12 C13 118.0(12) . .
C11 C12 H12A 121.1 . .
C13 C12 H12A 120.9 . .
C12 C13 C15 118.7(12) . .
C12 C13 C14 124.4(12) . .
C15 C13 C14 116.5(13) . .
O8 C14 O7 127.8(14) . .
O8 C14 C13 118.5(13) . .
O7 C14 C13 112.4(12) . .
C16 C15 C13 113.9(14) . .
C16 C15 H15A 123.0 . .
C13 C15 H15A 123.1 . .
C10 C16 C15 121.2(14) . .
C10 C16 H16A 119.9 . .
C15 C16 H16A 118.9 . .
C18 C17 O9 127(3) . .
C18 C17 H17A 105.00 . .
O9 C17 H17A 106.00 . .
C18 C17 H17B 105.00 . .
O9 C17 H17B 107.5 . .
H17A C17 H17B 107.0 . .
O11 C19 O10 124.6(13) . .
O11 C19 C18 119.1(16) . .
O10 C19 C18 116.1(17) . .
C21 C20 O12 109(2) . .
C21 C20 H20A 110.00 . .
O12 C20 H20A 110.5 . .
C21 C20 H20B 110.00 . .
O12 C20 H20B 109.0 . .
H20A C20 H20B 107.8 . .
O14 C22 O13 131.1(15) . .
O14 C22 C21 128.1(15) . .
O13 C22 C21 95.5(14) . .
C17 C18 N1 116(3) . .
C17 C18 C19 125(3) . .
N1 C18 C19 115(2) . .
C20 C21 N2 109(2) . .
C20 C21 C22 120(3) . .
N2 C21 C22 83.1(15) . .
C20 C21 H21A 113.00 . .
N2 C21 H21A 114.00 . .
C22 C21 H21A 112.0 . .

loop_
_geom_bond_atom_site_label_1
_geom_bond_atom_site_label_2
_geom_bond_distance
_geom_bond_site_symmetry_2
Zn1 N2 1.951(14) 1_556
Zn1 O2 1.965(12) .
Zn1 O6 1.968(10) .
Zn1 O11 2.080(8) 1_556
Zn1 O14 2.153(8) 1_556
Zn2 O5 1.959(9) .
Zn2 N1 1.967(10) .
Zn2 O1 1.974(11) .
Zn2 O14 2.038(9) 1_556
Zn2 O9 2.245(16) .
Zn3 N1 1.956(13) .
Zn3 O8 1.973(11) 2_657
Zn3 O13 1.989(10) 1_556
Zn3 O4 2.010(7) 2_557
Zn3 O10 2.225(9) .
Zn4 N2 1.922(12) .
Zn4 O7 1.948(10) 2_657
Zn4 O3 1.964(7) 2_557
Zn4 O10 2.123(8) .
Zn4 O12 2.109(7) .
N1 C18 1.41(3) .
N2 C21 1.84(3) .
N2 Zn1 1.951(14) 1_554
O1 C1 1.243(14) .
O2 C1 1.368(16) .
O3 C6 1.258(15) .
O3 Zn4 1.964(7) 2_547
O4 C6 1.212(15) .
O4 Zn3 2.010(7) 2_547
O5 C9 1.162(18) .
O6 C9 1.262(16) .
O7 C14 1.326(14) .
O7 Zn4 1.948(10) 2_647
O8 C14 1.188(16) .
O8 Zn3 1.973(11) 2_647
O9 C17 1.45(2) .
O10 C19 1.239(13) .
O11 C19 1.193(13) .
O11 Zn1 2.080(8) 1_554
O12 C20 1.446(12) .
O13 C22 1.320(17) .
O13 Zn3 1.989(10) 1_554
O14 C22 1.15(2) .
O14 Zn2 2.038(9) 1_554
O14 Zn1 2.153(8) 1_554
C1 C2 1.468(18) .
C2 C3 1.306(18) .
C2 C8 1.381(16) .
C3 C4 1.459(19) .
C3 H3A 0.9300 .
C4 C5 1.405(18) .
C4 H4A 0.9300 .
C5 C7 1.531(19) .
C5 C6 1.566(14) .
C7 C8 1.391(17) .
C7 H7A 0.9300 .
C8 H8A 0.9300 .
C9 C10 1.653(18) .
C10 C11 1.265(16) .
C10 C16 1.396(17) .
C11 C12 1.343(16) .
C11 H11A 0.9300 .
C12 C13 1.432(18) .
C12 H12A 0.9300 .
C13 C15 1.517(18) .
C13 C14 1.521(17) .
C15 C16 1.408(18) .
C15 H15A 0.9300 .
C16 H16A 0.9300 .
C17 C18 1.18(4) .
C17 H17A 0.9700 .
C17 H17B 0.9700 .
C19 C18 1.45(3) .
C20 C21 1.12(4) .
C20 H20A 0.9700 .
C20 H20B 0.9700 .
C22 C21 1.90(3) .
C21 H21A 0.9800 .
